data_1546926
loop_
_publ_author_name
'Huang, Xiaoqiang'
'Luo, Shipeng'
'Burghaus, Olaf'
'Webster, Richard D.'
'Harms, Klaus'
'Meggers, Eric'

_publ_section_title
;
 Combining the catalytic enantioselective reaction of
 visible-light-generated radicals with a by-product utilization system
;
_journal_name_full 'Chem. Sci.'
_journal_paper_doi 10.1039/C7SC02621H
_journal_year 2017
_chemical_absolute_configuration ad
_chemical_formula_moiety 'C17 H19 N3 O2 S'
_chemical_formula_sum 'C17 H19 N3 O2 S'
_chemical_formula_weight 329.41
_chemical_name_common lsp182
_space_group_crystal_system monoclinic
_space_group_IT_number 4
_space_group_name_Hall 'P 2yb'
_space_group_name_H-M_alt 'P 1 21 1'
_symmetry_space_group_name_Hall 'P 2yb'
_symmetry_space_group_name_H-M 'P 1 21 1'
_atom_sites_solution_hydrogens mixed
_atom_sites_solution_primary direct
_atom_sites_solution_secondary difmap
_audit_creation_method SHELXL-2014/7
_audit_update_record
;
2017-05-02 deposited with the CCDC.
2017-08-16 downloaded from the CCDC.
;
_cell_angle_alpha 90
_cell_angle_beta 112.625(2)
_cell_angle_gamma 90
_cell_formula_units_Z 8
_cell_length_a 15.7976(9)
_cell_length_b 12.9960(8)
_cell_length_c 17.9469(11)
_cell_measurement_reflns_used 9782
_cell_measurement_temperature 100(2)
_cell_measurement_theta_max 26.3702
_cell_measurement_theta_min 2.6909
_cell_volume 3401.0(4)
_computing_cell_refinement 'SAINT V8.37A (Bruker AXS Inc., 2015)'
_computing_data_collection 'APEX3 (Bruker AXS Inc., 2015)'
_computing_data_reduction 'SAINT V8.37A (Bruker AXS Inc., 2015)'
_computing_molecular_graphics 'DIAMOND (Crystal Impact)'
_computing_structure_refinement 'SHELXL-2014/7 (Sheldrick, 2014)'
_computing_structure_solution 'XT V2014/1 (Bruker AXS Inc., 2014)'
_diffrn_ambient_temperature 100(2)
_diffrn_detector_area_resol_mean 7.9
_diffrn_measured_fraction_theta_full 0.999
_diffrn_measured_fraction_theta_max 0.998
_diffrn_measurement_device_type 'Bruker D8 QUEST area detector'
_diffrn_measurement_method '\w and \f scans'
_diffrn_radiation_type MoK\a
_diffrn_radiation_wavelength 0.71073
_diffrn_reflns_av_R_equivalents 0.0372
_diffrn_reflns_av_unetI/netI 0.0426
_diffrn_reflns_Laue_measured_fraction_full 0.999
_diffrn_reflns_Laue_measured_fraction_max 0.998
_diffrn_reflns_limit_h_max 19
_diffrn_reflns_limit_h_min -19
_diffrn_reflns_limit_k_max 16
_diffrn_reflns_limit_k_min -16
_diffrn_reflns_limit_l_max 19
_diffrn_reflns_limit_l_min -22
_diffrn_reflns_number 40409
_diffrn_reflns_point_group_measured_fraction_full 0.998
_diffrn_reflns_point_group_measured_fraction_max 0.996
_diffrn_reflns_theta_full 25.242
_diffrn_reflns_theta_max 26.420
_diffrn_reflns_theta_min 2.144
_diffrn_source 'microfocus sealed X-ray tube'
_exptl_absorpt_coefficient_mu 0.203
_exptl_absorpt_correction_T_max 0.99
_exptl_absorpt_correction_T_min 0.91
_exptl_absorpt_correction_type multi-scan
_exptl_absorpt_process_details ' '
_exptl_crystal_colour colourless
_exptl_crystal_density_diffrn 1.287
_exptl_crystal_density_method 'not measured'
_exptl_crystal_description plate
_exptl_crystal_F_000 1392
_exptl_crystal_size_max 0.45
_exptl_crystal_size_mid 0.40
_exptl_crystal_size_min 0.04
_refine_diff_density_max 0.241
_refine_diff_density_min -0.264
_refine_diff_density_rms 0.046
_refine_ls_abs_structure_details
; 
 Flack x determined using 5167 quotients [(I+)-(I-)]/[(I+)+(I-)] 
 (Parsons, Flack and Wagner, Acta Cryst. B69 (2013) 249-259). 
;
_refine_ls_abs_structure_Flack 0.01(2)
_refine_ls_extinction_method none
_refine_ls_goodness_of_fit_ref 1.037
_refine_ls_hydrogen_treatment mixed
_refine_ls_matrix_type full
_refine_ls_number_parameters 853
_refine_ls_number_reflns 13945
_refine_ls_number_restraints 1
_refine_ls_restrained_S_all 1.037
_refine_ls_R_factor_all 0.0452
_refine_ls_R_factor_gt 0.0353
_refine_ls_shift/su_max 0.000
_refine_ls_shift/su_mean 0.000
_refine_ls_structure_factor_coef Fsqd
_refine_ls_weighting_details 'w=1/[\s^2^(Fo^2^)+(0.0335P)^2^+0.6991P] where P=(Fo^2^+2Fc^2^)/3'
_refine_ls_weighting_scheme calc
_refine_ls_wR_factor_gt 0.0723
_refine_ls_wR_factor_ref 0.0759
_reflns_Friedel_coverage 0.908
_reflns_Friedel_fraction_full 0.997
_reflns_Friedel_fraction_max 0.993
_reflns_number_gt 12300
_reflns_number_total 13945
_reflns_threshold_expression 'I > 2\s(I)'
_cod_data_source_file c7sc02621h2.cif
_cod_data_source_block lsp182_0m
_cod_depositor_comments
;
The following automatic conversions were performed:

'_exptl_absorpt_correction_type' value 'Multi-Scan' changed to
'multi-scan' according to
/home/data/users/saulius/crontab/automatic-downloads/rss-feeds/RSC/lib/dictionaries/cif_core.dic
dictionary named 'cif_core.dic' version 2.4.2 from 2011-04-26.

Automatic conversion script
Id: cif_fix_values 4973 2017-02-22 13:04:09Z antanas 
;
_cod_database_code 1546926
_shelx_shelxl_version_number 2014/7
_shelx_space_group_comment
; 
The symmetry employed for this shelxl refinement is uniquely defined 
by the following loop, which should always be used as a source of 
symmetry information in preference to the above space-group names. 
They are only intended as comments. 
;
_shelx_estimated_absorpt_t_min 0.914
_shelx_estimated_absorpt_t_max 0.993

loop_
_space_group_symop_operation_xyz
'x, y, z'
'-x, y+1/2, -z'

loop_
_atom_site_label
_atom_site_type_symbol
_atom_site_fract_x
_atom_site_fract_y
_atom_site_fract_z
_atom_site_U_iso_or_equiv
_atom_site_adp_type
_atom_site_occupancy
_atom_site_site_symmetry_order
_atom_site_calc_flag
_atom_site_refinement_flags_posn
_atom_site_refinement_flags_adp
C1 C 0.29477(19) 0.5400(2) 0.00716(18) 0.0173(6) Uani 1 1 d . .
H1 H 0.353(2) 0.410(3) 0.045(2) 0.023(9) Uiso 1 1 d . .
N1 N 0.35189(16) 0.4583(2) 0.01466(15) 0.0163(5) Uani 1 1 d . .
O1 O 0.29580(14) 0.61439(15) -0.03451(13) 0.0214(5) Uani 1 1 d . .
C2 C 0.22934(19) 0.5310(2) 0.04914(17) 0.0173(6) Uani 1 1 d . .
H2A H 0.2131 0.6007 0.0615 0.021 Uiso 1 1 calc R U
H2B H 0.2597 0.4940 0.1009 0.021 Uiso 1 1 calc R U
C3 C 0.14111(19) 0.4731(2) -0.00270(17) 0.0171(6) Uani 1 1 d . .
H3 H 0.1574 0.3997 -0.0076 0.021 Uiso 1 1 calc R U
C4 C 0.0748(2) 0.4756(2) 0.04199(18) 0.0191(6) Uani 1 1 d . .
H4A H 0.1077 0.4521 0.0983 0.023 Uiso 1 1 calc R U
H4B H 0.0544 0.5472 0.0436 0.023 Uiso 1 1 calc R U
C5 C -0.0080(2) 0.4080(2) 0.00158(19) 0.0245(7) Uani 1 1 d . .
C6 C -0.0914(2) 0.4417(3) -0.0402(2) 0.0365(9) Uani 1 1 d . .
H6A H -0.1398 0.3942 -0.0653 0.044 Uiso 1 1 calc R U
H6B H -0.1033 0.5136 -0.0453 0.044 Uiso 1 1 calc R U
C7 C 0.0965(2) 0.5179(3) -0.08685(18) 0.0257(7) Uani 1 1 d . .
H7A H 0.0401 0.4799 -0.1171 0.038 Uiso 1 1 calc R U
H7B H 0.1388 0.5122 -0.1147 0.038 Uiso 1 1 calc R U
H7C H 0.0818 0.5905 -0.0831 0.038 Uiso 1 1 calc R U
N8 N 0.0323(2) 0.2142(3) 0.0191(3) 0.0629(11) Uani 1 1 d . .
C8 C 0.0112(2) 0.2991(3) 0.0100(2) 0.0377(8) Uani 1 1 d . .
C9 C 0.41175(19) 0.4506(2) -0.02440(17) 0.0151(6) Uani 1 1 d . .
N10 N 0.46353(16) 0.36965(19) -0.01506(14) 0.0171(5) Uani 1 1 d . .
C11 C 0.51687(19) 0.3796(2) -0.06101(17) 0.0155(6) Uani 1 1 d . .
C12 C 0.57952(19) 0.3072(2) -0.06537(17) 0.0191(6) Uani 1 1 d . .
H12 H 0.5870 0.2436 -0.0374 0.023 Uiso 1 1 calc R U
C13 C 0.6305(2) 0.3286(2) -0.11055(17) 0.0188(6) Uani 1 1 d . .
H13 H 0.6737 0.2795 -0.1134 0.023 Uiso 1 1 calc R U
C14 C 0.61979(19) 0.4216(2) -0.15252(17) 0.0182(6) Uani 1 1 d . .
C15 C 0.55632(19) 0.4943(2) -0.15130(17) 0.0169(6) Uani 1 1 d . .
H15 H 0.5477 0.5567 -0.1808 0.020 Uiso 1 1 calc R U
C16 C 0.50542(19) 0.4715(2) -0.10453(17) 0.0156(6) Uani 1 1 d . .
S17 S 0.42278(5) 0.54737(5) -0.08830(4) 0.01652(15) Uani 1 1 d . .
O18 O 0.67672(15) 0.43208(17) -0.19310(13) 0.0237(5) Uani 1 1 d . .
C19 C 0.6709(2) 0.5239(2) -0.2391(2) 0.0230(7) Uani 1 1 d . .
H19A H 0.6853 0.5852 -0.2036 0.028 Uiso 1 1 calc R U
H19B H 0.6084 0.5319 -0.2811 0.028 Uiso 1 1 calc R U
C20 C 0.7403(2) 0.5117(3) -0.2774(2) 0.0292(8) Uani 1 1 d . .
H20A H 0.7345 0.5693 -0.3143 0.044 Uiso 1 1 calc R U
H20B H 0.7291 0.4469 -0.3075 0.044 Uiso 1 1 calc R U
H20C H 0.8022 0.5111 -0.2352 0.044 Uiso 1 1 calc R U
C101 C 0.64183(18) 0.3149(2) 0.19900(17) 0.0164(6) Uani 1 1 d . .
H101 H 0.524(2) 0.321(3) 0.107(2) 0.029(10) Uiso 1 1 d . .
N101 N 0.54807(16) 0.3148(2) 0.15802(16) 0.0169(5) Uani 1 1 d . .
O101 O 0.67607(13) 0.31228(17) 0.27237(12) 0.0225(5) Uani 1 1 d . .
C102 C 0.69408(19) 0.3183(2) 0.14400(17) 0.0179(6) Uani 1 1 d . .
H10A H 0.6737 0.3798 0.1090 0.022 Uiso 1 1 calc R U
H10B H 0.6768 0.2571 0.1085 0.022 Uiso 1 1 calc R U
C103 C 0.79821(19) 0.3215(2) 0.18516(17) 0.0187(6) Uani 1 1 d . .
H103 H 0.8157 0.3800 0.2244 0.022 Uiso 1 1 calc R U
C104 C 0.83631(19) 0.2214(2) 0.23158(18) 0.0214(6) Uani 1 1 d . .
H10C H 0.8086 0.2104 0.2719 0.026 Uiso 1 1 calc R U
H10D H 0.8184 0.1628 0.1934 0.026 Uiso 1 1 calc R U
C105 C 0.9399(2) 0.2233(3) 0.27422(19) 0.0244(7) Uani 1 1 d . .
C106 C 0.9974(2) 0.1483(3) 0.2772(2) 0.0350(8) Uani 1 1 d . .
H10E H 1.0615 0.1581 0.3052 0.042 Uiso 1 1 calc R U
H10F H 0.9747 0.0846 0.2513 0.042 Uiso 1 1 calc R U
C107 C 0.8379(2) 0.3416(3) 0.12116(19) 0.0243(7) Uani 1 1 d . .
H10G H 0.9049 0.3450 0.1470 0.036 Uiso 1 1 calc R U
H10H H 0.8142 0.4070 0.0939 0.036 Uiso 1 1 calc R U
H10I H 0.8201 0.2856 0.0815 0.036 Uiso 1 1 calc R U
C108 C 0.9780(2) 0.3189(3) 0.31467(19) 0.0277(7) Uani 1 1 d . .
N108 N 1.0037(2) 0.3974(3) 0.34442(19) 0.0427(8) Uani 1 1 d . .
C109 C 0.48534(18) 0.3100(2) 0.19391(17) 0.0148(6) Uani 1 1 d . .
N110 N 0.39769(16) 0.31072(18) 0.15131(14) 0.0160(5) Uani 1 1 d . .
C111 C 0.34993(18) 0.3023(2) 0.20214(17) 0.0154(6) Uani 1 1 d . .
C112 C 0.25469(19) 0.2959(2) 0.17738(18) 0.0183(6) Uani 1 1 d . .
H112 H 0.2162 0.2980 0.1217 0.022 Uiso 1 1 calc R U
C113 C 0.21745(19) 0.2867(2) 0.23479(18) 0.0192(6) Uani 1 1 d . .
H113 H 0.1527 0.2831 0.2183 0.023 Uiso 1 1 calc R U
C114 C 0.27331(19) 0.2823(2) 0.31750(18) 0.0180(6) Uani 1 1 d . .
C115 C 0.3676(2) 0.2866(2) 0.34338(18) 0.0186(6) Uani 1 1 d . .
H115 H 0.4058 0.2828 0.3991 0.022 Uiso 1 1 calc R U
C116 C 0.40460(19) 0.2969(2) 0.28461(17) 0.0161(6) Uani 1 1 d . .
S117 S 0.51984(5) 0.30206(6) 0.29866(4) 0.01722(16) Uani 1 1 d . .
O118 O 0.22667(13) 0.27315(17) 0.36745(12) 0.0221(5) Uani 1 1 d . .
C119 C 0.2795(2) 0.2728(3) 0.45324(18) 0.0225(7) Uani 1 1 d . .
H11A H 0.3212 0.3329 0.4689 0.027 Uiso 1 1 calc R U
H11B H 0.3167 0.2092 0.4693 0.027 Uiso 1 1 calc R U
C120 C 0.2115(2) 0.2778(3) 0.49336(19) 0.0258(7) Uani 1 1 d . .
H12A H 0.2444 0.2776 0.5521 0.039 Uiso 1 1 calc R U
H12B H 0.1706 0.2180 0.4772 0.039 Uiso 1 1 calc R U
H12C H 0.1752 0.3410 0.4769 0.039 Uiso 1 1 calc R U
C201 C 0.3311(2) 0.5708(2) 0.31350(18) 0.0198(7) Uani 1 1 d . .
H201 H 0.444(2) 0.569(3) 0.405(2) 0.018(8) Uiso 1 1 d . .
N201 N 0.42386(16) 0.57194(19) 0.35522(15) 0.0151(5) Uani 1 1 d . .
O201 O 0.29857(14) 0.5803(2) 0.24018(13) 0.0364(6) Uani 1 1 d . .
C202 C 0.27490(19) 0.5534(2) 0.36352(18) 0.0195(6) Uani 1 1 d . .
H20D H 0.3138 0.5683 0.4206 0.023 Uiso 1 1 calc R U
H20E H 0.2580 0.4797 0.3600 0.023 Uiso 1 1 calc R U
C203 C 0.18702(18) 0.6176(2) 0.34010(17) 0.0204(6) Uani 1 1 d . .
H203 H 0.2035 0.6917 0.3392 0.024 Uiso 1 1 calc R U
C204 C 0.1166(2) 0.5892(3) 0.25695(18) 0.0285(7) Uani 1 1 d . .
H20F H 0.1453 0.5954 0.2169 0.034 Uiso 1 1 calc R U
H20G H 0.0984 0.5164 0.2577 0.034 Uiso 1 1 calc R U
C205 C 0.0318(2) 0.6558(3) 0.23058(19) 0.0281(8) Uani 1 1 d . .
C206 C -0.0521(2) 0.6199(3) 0.2047(2) 0.0415(9) Uani 1 1 d . .
H20H H -0.1025 0.6661 0.1899 0.050 Uiso 1 1 calc R U
H20I H -0.0625 0.5477 0.2007 0.050 Uiso 1 1 calc R U
C207 C 0.14840(19) 0.6031(2) 0.40575(18) 0.0225(7) Uani 1 1 d . .
H20J H 0.0910 0.6417 0.3912 0.034 Uiso 1 1 calc R U
H20K H 0.1929 0.6284 0.4574 0.034 Uiso 1 1 calc R U
H20L H 0.1366 0.5299 0.4106 0.034 Uiso 1 1 calc R U
N208 N 0.0548(3) 0.8536(3) 0.2414(3) 0.0709(12) Uani 1 1 d . .
C208 C 0.0446(2) 0.7662(3) 0.2357(2) 0.0415(10) Uani 1 1 d . .
C209 C 0.48604(19) 0.5788(2) 0.31858(17) 0.0144(6) Uani 1 1 d . .
N210 N 0.57402(15) 0.57698(18) 0.35940(14) 0.0142(5) Uani 1 1 d . .
C211 C 0.61980(19) 0.5820(2) 0.30640(16) 0.0143(6) Uani 1 1 d . .
C212 C 0.71449(19) 0.5826(2) 0.32767(17) 0.0163(6) Uani 1 1 d . .
H212 H 0.7547 0.5803 0.3829 0.020 Uiso 1 1 calc R U
C213 C 0.74937(18) 0.5864(2) 0.26825(17) 0.0159(6) Uani 1 1 d . .
H213 H 0.8139 0.5853 0.2828 0.019 Uiso 1 1 calc R U
C214 C 0.69072(19) 0.5920(2) 0.18646(17) 0.0156(6) Uani 1 1 d . .
C215 C 0.59652(19) 0.5929(2) 0.16342(17) 0.0159(6) Uani 1 1 d . .
H215 H 0.5564 0.5972 0.1082 0.019 Uiso 1 1 calc R U
C216 C 0.56288(18) 0.5874(2) 0.22483(17) 0.0152(6) Uani 1 1 d . .
S217 S 0.44862(5) 0.58704(6) 0.21335(4) 0.01810(16) Uani 1 1 d . .
O218 O 0.73420(13) 0.59825(17) 0.13353(11) 0.0193(5) Uani 1 1 d . .
C219 C 0.6786(2) 0.6193(3) 0.05007(17) 0.0214(7) Uani 1 1 d . .
H21A H 0.6402 0.6810 0.0456 0.026 Uiso 1 1 calc R U
H21B H 0.6377 0.5602 0.0256 0.026 Uiso 1 1 calc R U
C220 C 0.7430(2) 0.6371(3) 0.0075(2) 0.0287(8) Uani 1 1 d . .
H22A H 0.7075 0.6537 -0.0493 0.043 Uiso 1 1 calc R U
H22B H 0.7792 0.5747 0.0109 0.043 Uiso 1 1 calc R U
H22C H 0.7842 0.6944 0.0333 0.043 Uiso 1 1 calc R U
C301 C 0.66926(18) 0.3492(2) 0.50575(17) 0.0148(6) Uani 1 1 d . .
H301 H 0.607(2) 0.476(3) 0.467(2) 0.029(10) Uiso 1 1 d . .
N301 N 0.60958(17) 0.4287(2) 0.49709(16) 0.0165(5) Uani 1 1 d . .
O301 O 0.66964(13) 0.27462(15) 0.54765(12) 0.0191(4) Uani 1 1 d . .
C302 C 0.73378(19) 0.3593(2) 0.46253(18) 0.0172(6) Uani 1 1 d . .
H30A H 0.7133 0.4167 0.4233 0.021 Uiso 1 1 calc R U
H30B H 0.7321 0.2953 0.4321 0.021 Uiso 1 1 calc R U
C303 C 0.83281(19) 0.3796(2) 0.52191(17) 0.0183(6) Uani 1 1 d . .
H303 H 0.8522 0.3216 0.5616 0.022 Uiso 1 1 calc R U
C304 C 0.8965(2) 0.3812(3) 0.47478(19) 0.0232(7) Uani 1 1 d . .
H30C H 0.8856 0.3184 0.4412 0.028 Uiso 1 1 calc R U
H30D H 0.8806 0.4413 0.4380 0.028 Uiso 1 1 calc R U
C305 C 0.9967(2) 0.3867(3) 0.52871(18) 0.0263(7) Uani 1 1 d . .
C306 C 1.0483(2) 0.4701(3) 0.5428(2) 0.0381(9) Uani 1 1 d . .
H30E H 1.1110 0.4668 0.5780 0.046 Uiso 1 1 calc R U
H30F H 1.0226 0.5334 0.5177 0.046 Uiso 1 1 calc R U
C307 C 0.8402(2) 0.4791(3) 0.56818(19) 0.0274(7) Uani 1 1 d . .
H30G H 0.9045 0.4914 0.6032 0.041 Uiso 1 1 calc R U
H30H H 0.8034 0.4738 0.6012 0.041 Uiso 1 1 calc R U
H30I H 0.8176 0.5363 0.5300 0.041 Uiso 1 1 calc R U
C308 C 1.0373(2) 0.2913(3) 0.5676(2) 0.0333(8) Uani 1 1 d . .
N308 N 1.0680(2) 0.2137(3) 0.5953(2) 0.0534(10) Uani 1 1 d . .
C309 C 0.54990(18) 0.4346(2) 0.53652(17) 0.0143(6) Uani 1 1 d . .
N310 N 0.49933(16) 0.51587(18) 0.52935(14) 0.0157(5) Uani 1 1 d . .
C311 C 0.44632(19) 0.5038(2) 0.57584(16) 0.0146(6) Uani 1 1 d . .
C312 C 0.3861(2) 0.5774(2) 0.58379(17) 0.0169(6) Uani 1 1 d . .
H312 H 0.3789 0.6419 0.5571 0.020 Uiso 1 1 calc R U
C313 C 0.33746(19) 0.5552(2) 0.63071(17) 0.0179(6) Uani 1 1 d . .
H313 H 0.2970 0.6054 0.6370 0.022 Uiso 1 1 calc R U
C314 C 0.34648(19) 0.4596(2) 0.66966(18) 0.0162(6) Uani 1 1 d . .
C315 C 0.40714(19) 0.3857(2) 0.66388(17) 0.0167(6) Uani 1 1 d . .
H315 H 0.4147 0.3215 0.6910 0.020 Uiso 1 1 calc R U
C316 C 0.45673(18) 0.4102(2) 0.61627(17) 0.0146(6) Uani 1 1 d . .
S317 S 0.53818(5) 0.33494(5) 0.59779(4) 0.01659(16) Uani 1 1 d . .
O318 O 0.29114(14) 0.44856(16) 0.71194(12) 0.0213(5) Uani 1 1 d . .
C319 C 0.2940(2) 0.3527(2) 0.75247(19) 0.0216(7) Uani 1 1 d . .
H31A H 0.3561 0.3406 0.7939 0.026 Uiso 1 1 calc R U
H31B H 0.2782 0.2951 0.7134 0.026 Uiso 1 1 calc R U
C320 C 0.2249(2) 0.3602(3) 0.7914(2) 0.0263(7) Uani 1 1 d . .
H32A H 0.2259 0.2966 0.8210 0.039 Uiso 1 1 calc R U
H32B H 0.1636 0.3704 0.7496 0.039 Uiso 1 1 calc R U
H32C H 0.2405 0.4186 0.8288 0.039 Uiso 1 1 calc R U

loop_
_atom_site_aniso_label
_atom_site_aniso_U_11
_atom_site_aniso_U_22
_atom_site_aniso_U_33
_atom_site_aniso_U_23
_atom_site_aniso_U_13
_atom_site_aniso_U_12
C1 0.0134(14) 0.0175(15) 0.0161(15) -0.0011(13) 0.0001(12) -0.0032(12)
N1 0.0166(12) 0.0171(13) 0.0154(13) 0.0043(11) 0.0064(11) 0.0012(10)
O1 0.0205(10) 0.0166(11) 0.0276(12) 0.0049(9) 0.0098(9) 0.0008(8)
C2 0.0171(14) 0.0183(16) 0.0156(14) -0.0006(12) 0.0055(12) -0.0002(12)
C3 0.0161(14) 0.0179(15) 0.0178(15) -0.0022(12) 0.0070(12) 0.0000(12)
C4 0.0213(15) 0.0179(15) 0.0208(15) 0.0016(12) 0.0109(13) 0.0016(12)
C5 0.0211(16) 0.0286(18) 0.0274(17) 0.0005(14) 0.0133(14) -0.0023(13)
C6 0.0219(17) 0.045(2) 0.044(2) -0.0027(18) 0.0144(16) -0.0050(15)
C7 0.0224(16) 0.0344(19) 0.0207(16) 0.0008(13) 0.0089(13) -0.0038(13)
N8 0.047(2) 0.030(2) 0.101(3) 0.000(2) 0.017(2) -0.0109(17)
C8 0.0279(18) 0.031(2) 0.052(2) -0.0005(18) 0.0124(17) -0.0115(15)
C9 0.0164(14) 0.0144(15) 0.0109(14) 0.0005(12) 0.0012(12) -0.0034(12)
N10 0.0175(12) 0.0175(13) 0.0140(12) 0.0018(10) 0.0035(10) 0.0001(10)
C11 0.0149(14) 0.0173(15) 0.0112(14) -0.0014(12) 0.0018(12) -0.0019(12)
C12 0.0218(15) 0.0165(15) 0.0153(14) -0.0011(13) 0.0032(12) 0.0006(12)
C13 0.0189(15) 0.0172(15) 0.0175(15) -0.0027(13) 0.0040(12) 0.0013(13)
C14 0.0177(15) 0.0225(16) 0.0130(14) -0.0018(12) 0.0043(12) -0.0037(12)
C15 0.0176(15) 0.0165(16) 0.0126(14) 0.0028(12) 0.0012(12) -0.0020(12)
C16 0.0166(14) 0.0132(14) 0.0132(14) -0.0035(12) 0.0017(12) -0.0010(12)
S17 0.0174(3) 0.0149(3) 0.0175(4) 0.0032(3) 0.0071(3) 0.0008(3)
O18 0.0270(12) 0.0234(12) 0.0269(12) 0.0029(10) 0.0171(10) 0.0018(10)
C19 0.0289(17) 0.0181(17) 0.0251(17) -0.0006(13) 0.0139(14) -0.0026(13)
C20 0.038(2) 0.0258(18) 0.0326(19) -0.0008(15) 0.0238(17) -0.0023(15)
C101 0.0168(14) 0.0118(15) 0.0188(15) -0.0015(12) 0.0050(12) -0.0014(12)
N101 0.0165(12) 0.0200(14) 0.0122(12) 0.0015(11) 0.0033(11) 0.0012(11)
O101 0.0182(10) 0.0326(13) 0.0152(10) -0.0035(10) 0.0049(9) -0.0002(9)
C102 0.0195(15) 0.0193(16) 0.0158(14) -0.0013(13) 0.0076(12) 0.0010(12)
C103 0.0199(14) 0.0165(15) 0.0195(14) -0.0030(12) 0.0074(12) -0.0015(12)
C104 0.0234(15) 0.0205(16) 0.0197(15) 0.0006(13) 0.0076(13) -0.0014(13)
C105 0.0218(16) 0.0312(18) 0.0188(16) 0.0017(14) 0.0061(13) 0.0000(14)
C106 0.0290(18) 0.043(2) 0.0269(18) 0.0033(16) 0.0038(15) 0.0077(16)
C107 0.0239(15) 0.0243(17) 0.0267(16) 0.0023(14) 0.0120(13) 0.0016(13)
C108 0.0216(16) 0.039(2) 0.0221(15) 0.0002(15) 0.0075(13) -0.0023(15)
N108 0.0359(17) 0.050(2) 0.0385(18) -0.0086(16) 0.0099(15) -0.0160(15)
C109 0.0185(14) 0.0105(14) 0.0138(13) 0.0002(12) 0.0044(11) 0.0002(11)
N110 0.0187(12) 0.0140(13) 0.0146(12) 0.0008(10) 0.0058(10) 0.0004(10)
C111 0.0174(14) 0.0122(14) 0.0147(14) 0.0002(12) 0.0041(12) -0.0001(12)
C112 0.0215(15) 0.0158(15) 0.0147(14) 0.0021(13) 0.0039(12) 0.0019(12)
C113 0.0157(14) 0.0190(16) 0.0212(15) 0.0009(13) 0.0051(12) -0.0002(12)
C114 0.0221(15) 0.0145(15) 0.0195(15) 0.0004(12) 0.0104(13) -0.0001(12)
C115 0.0214(15) 0.0167(15) 0.0156(14) 0.0003(13) 0.0050(13) -0.0009(12)
C116 0.0166(14) 0.0137(14) 0.0170(14) 0.0010(13) 0.0054(12) 0.0010(12)
S117 0.0153(3) 0.0218(4) 0.0129(3) 0.0011(3) 0.0036(3) 0.0006(3)
O118 0.0189(10) 0.0319(12) 0.0158(10) -0.0010(9) 0.0070(9) -0.0026(9)
C119 0.0236(16) 0.0276(17) 0.0149(15) 0.0012(13) 0.0057(13) -0.0026(14)
C120 0.0305(17) 0.0283(18) 0.0202(16) 0.0005(14) 0.0114(14) -0.0030(14)
C201 0.0191(15) 0.0236(18) 0.0169(15) -0.0015(13) 0.0072(13) 0.0049(12)
N201 0.0165(12) 0.0176(14) 0.0112(12) 0.0005(10) 0.0052(10) 0.0016(10)
O201 0.0169(11) 0.0765(19) 0.0148(11) 0.0048(12) 0.0051(9) 0.0082(12)
C202 0.0174(14) 0.0223(16) 0.0194(15) -0.0004(13) 0.0078(12) 0.0003(13)
C203 0.0158(14) 0.0244(16) 0.0220(15) -0.0036(13) 0.0084(13) -0.0011(12)
C204 0.0232(16) 0.0385(19) 0.0237(16) -0.0072(15) 0.0091(14) -0.0034(15)
C205 0.0225(17) 0.040(2) 0.0221(16) 0.0061(15) 0.0096(14) 0.0030(15)
C206 0.0279(18) 0.049(2) 0.045(2) 0.0006(19) 0.0108(17) -0.0001(17)
C207 0.0158(14) 0.0292(18) 0.0229(15) -0.0029(14) 0.0079(12) 0.0001(13)
N208 0.054(2) 0.047(3) 0.085(3) 0.021(2) -0.003(2) 0.0024(19)
C208 0.0218(18) 0.048(3) 0.042(2) 0.0168(19) -0.0018(16) -0.0020(17)
C209 0.0190(14) 0.0105(14) 0.0133(14) 0.0016(12) 0.0059(12) 0.0014(11)
N210 0.0136(11) 0.0154(12) 0.0133(12) 0.0012(10) 0.0048(10) -0.0003(9)
C211 0.0180(14) 0.0109(13) 0.0138(14) -0.0006(12) 0.0058(12) -0.0005(11)
C212 0.0153(14) 0.0158(14) 0.0130(14) 0.0010(12) 0.0004(12) 0.0005(12)
C213 0.0123(13) 0.0156(14) 0.0172(14) 0.0005(13) 0.0027(12) -0.0005(12)
C214 0.0190(14) 0.0145(14) 0.0145(14) -0.0014(12) 0.0077(12) -0.0005(12)
C215 0.0152(14) 0.0185(15) 0.0113(13) -0.0001(13) 0.0022(11) -0.0011(12)
C216 0.0127(13) 0.0142(14) 0.0163(14) -0.0003(13) 0.0030(11) 0.0002(12)
S217 0.0130(3) 0.0279(4) 0.0126(3) 0.0025(3) 0.0041(3) 0.0022(3)
O218 0.0164(10) 0.0291(12) 0.0136(10) 0.0018(9) 0.0073(8) 0.0002(9)
C219 0.0184(15) 0.0292(17) 0.0147(15) 0.0017(13) 0.0043(12) -0.0014(13)
C220 0.0311(18) 0.038(2) 0.0193(16) 0.0050(15) 0.0125(15) 0.0022(15)
C301 0.0133(14) 0.0146(15) 0.0124(13) -0.0025(12) 0.0005(11) -0.0001(11)
N301 0.0170(13) 0.0169(14) 0.0158(13) 0.0036(11) 0.0065(11) 0.0026(11)
O301 0.0221(10) 0.0154(11) 0.0211(11) 0.0034(9) 0.0096(9) 0.0036(8)
C302 0.0204(15) 0.0164(15) 0.0136(14) -0.0016(12) 0.0052(12) 0.0007(12)
C303 0.0164(14) 0.0229(16) 0.0168(14) 0.0025(13) 0.0076(12) 0.0011(12)
C304 0.0221(15) 0.0299(18) 0.0195(16) 0.0036(14) 0.0100(13) 0.0040(13)
C305 0.0184(15) 0.040(2) 0.0234(16) 0.0035(15) 0.0115(13) 0.0016(14)
C306 0.0265(18) 0.045(2) 0.046(2) 0.0013(18) 0.0180(17) -0.0022(16)
C307 0.0252(16) 0.0327(18) 0.0264(17) -0.0093(15) 0.0123(14) -0.0083(14)
C308 0.0150(15) 0.054(2) 0.0320(18) 0.0107(18) 0.0101(14) -0.0003(16)
N308 0.0257(16) 0.066(2) 0.068(2) 0.037(2) 0.0175(17) 0.0099(16)
C309 0.0139(13) 0.0149(14) 0.0122(14) 0.0015(12) 0.0031(12) -0.0009(11)
N310 0.0183(12) 0.0137(13) 0.0153(12) 0.0030(10) 0.0067(11) 0.0019(10)
C311 0.0162(14) 0.0159(14) 0.0108(14) 0.0001(12) 0.0041(12) -0.0023(12)
C312 0.0210(14) 0.0138(15) 0.0146(14) 0.0026(12) 0.0055(12) 0.0021(12)
C313 0.0202(14) 0.0171(15) 0.0179(14) -0.0007(12) 0.0089(12) 0.0059(12)
C314 0.0172(15) 0.0167(15) 0.0143(14) -0.0016(12) 0.0055(12) -0.0021(12)
C315 0.0188(14) 0.0141(15) 0.0171(15) 0.0012(12) 0.0069(12) -0.0008(12)
C316 0.0145(14) 0.0143(15) 0.0121(14) -0.0001(12) 0.0019(12) 0.0017(11)
S317 0.0191(4) 0.0133(4) 0.0185(3) 0.0033(3) 0.0086(3) 0.0029(3)
O318 0.0263(11) 0.0193(11) 0.0239(11) 0.0039(9) 0.0161(10) 0.0013(9)
C319 0.0260(16) 0.0190(16) 0.0214(16) 0.0004(13) 0.0108(14) -0.0029(13)
C320 0.0284(17) 0.0286(18) 0.0259(17) 0.0003(14) 0.0150(15) -0.0043(14)

loop_
_atom_type_symbol
_atom_type_description
_atom_type_scat_dispersion_real
_atom_type_scat_dispersion_imag
_atom_type_scat_source
C C 0.0033 0.0016 'International Tables Vol C Tables 4.2.6.8 and 6.1.1.4'
H H 0.0000 0.0000 'International Tables Vol C Tables 4.2.6.8 and 6.1.1.4'
N N 0.0061 0.0033 'International Tables Vol C Tables 4.2.6.8 and 6.1.1.4'
O O 0.0106 0.0060 'International Tables Vol C Tables 4.2.6.8 and 6.1.1.4'
S S 0.1246 0.1234 'International Tables Vol C Tables 4.2.6.8 and 6.1.1.4'

loop_
_geom_angle_atom_site_label_1
_geom_angle_atom_site_label_2
_geom_angle_atom_site_label_3
_geom_angle
O1 C1 N1 120.6(3)
O1 C1 C2 122.8(3)
N1 C1 C2 116.5(3)
C1 N1 C9 124.2(3)
C1 N1 H1 120(2)
C9 N1 H1 115(2)
C1 C2 C3 111.9(2)
C1 C2 H2A 109.2
C3 C2 H2A 109.2
C1 C2 H2B 109.2
C3 C2 H2B 109.2
H2A C2 H2B 107.9
C7 C3 C2 112.3(2)
C7 C3 C4 111.2(2)
C2 C3 C4 108.2(2)
C7 C3 H3 108.3
C2 C3 H3 108.3
C4 C3 H3 108.3
C5 C4 C3 112.0(2)
C5 C4 H4A 109.2
C3 C4 H4A 109.2
C5 C4 H4B 109.2
C3 C4 H4B 109.2
H4A C4 H4B 107.9
C6 C5 C8 120.7(3)
C6 C5 C4 125.0(3)
C8 C5 C4 114.3(3)
C5 C6 H6A 120.0
C5 C6 H6B 120.0
H6A C6 H6B 120.0
C3 C7 H7A 109.5
C3 C7 H7B 109.5
H7A C7 H7B 109.5
C3 C7 H7C 109.5
H7A C7 H7C 109.5
H7B C7 H7C 109.5
N8 C8 C5 175.6(4)
N10 C9 N1 120.8(3)
N10 C9 S17 116.6(2)
N1 C9 S17 122.6(2)
C9 N10 C11 110.0(2)
C12 C11 N10 125.2(3)
C12 C11 C16 119.2(3)
N10 C11 C16 115.6(3)
C13 C12 C11 119.2(3)
C13 C12 H12 120.4
C11 C12 H12 120.4
C12 C13 C14 121.0(3)
C12 C13 H13 119.5
C14 C13 H13 119.5
O18 C14 C15 124.8(3)
O18 C14 C13 113.9(3)
C15 C14 C13 121.3(3)
C14 C15 C16 116.9(3)
C14 C15 H15 121.6
C16 C15 H15 121.6
C15 C16 C11 122.3(3)
C15 C16 S17 128.2(2)
C11 C16 S17 109.4(2)
C16 S17 C9 88.43(14)
C14 O18 C19 118.7(2)
O18 C19 C20 106.1(2)
O18 C19 H19A 110.5
C20 C19 H19A 110.5
O18 C19 H19B 110.5
C20 C19 H19B 110.5
H19A C19 H19B 108.7
C19 C20 H20A 109.5
C19 C20 H20B 109.5
H20A C20 H20B 109.5
C19 C20 H20C 109.5
H20A C20 H20C 109.5
H20B C20 H20C 109.5
O101 C101 N101 121.1(3)
O101 C101 C102 125.5(2)
N101 C101 C102 113.4(2)
C109 N101 C101 124.8(2)
C109 N101 H101 113(2)
C101 N101 H101 122(2)
C101 C102 C103 116.3(2)
C101 C102 H10A 108.2
C103 C102 H10A 108.2
C101 C102 H10B 108.2
C103 C102 H10B 108.2
H10A C102 H10B 107.4
C102 C103 C107 108.6(2)
C102 C103 C104 111.4(2)
C107 C103 C104 111.3(2)
C102 C103 H103 108.5
C107 C103 H103 108.5
C104 C103 H103 108.5
C105 C104 C103 112.4(2)
C105 C104 H10C 109.1
C103 C104 H10C 109.1
C105 C104 H10D 109.1
C103 C104 H10D 109.1
H10C C104 H10D 107.9
C106 C105 C108 117.8(3)
C106 C105 C104 126.9(3)
C108 C105 C104 115.3(3)
C105 C106 H10E 120.0
C105 C106 H10F 120.0
H10E C106 H10F 120.0
C103 C107 H10G 109.5
C103 C107 H10H 109.5
H10G C107 H10H 109.5
C103 C107 H10I 109.5
H10G C107 H10I 109.5
H10H C107 H10I 109.5
N108 C108 C105 176.2(4)
N110 C109 N101 121.4(2)
N110 C109 S117 117.0(2)
N101 C109 S117 121.6(2)
C109 N110 C111 109.7(2)
N110 C111 C112 125.7(3)
N110 C111 C116 115.3(2)
C112 C111 C116 119.0(3)
C113 C112 C111 119.1(3)
C113 C112 H112 120.5
C111 C112 H112 120.5
C112 C113 C114 121.3(3)
C112 C113 H113 119.4
C114 C113 H113 119.4
O118 C114 C115 124.5(3)
O118 C114 C113 114.7(2)
C115 C114 C113 120.8(3)
C114 C115 C116 117.5(3)
C114 C115 H115 121.3
C116 C115 H115 121.3
C115 C116 C111 122.5(3)
C115 C116 S117 127.8(2)
C111 C116 S117 109.7(2)
C116 S117 C109 88.31(13)
C114 O118 C119 117.7(2)
O118 C119 C120 106.5(2)
O118 C119 H11A 110.4
C120 C119 H11A 110.4
O118 C119 H11B 110.4
C120 C119 H11B 110.4
H11A C119 H11B 108.6
C119 C120 H12A 109.5
C119 C120 H12B 109.5
H12A C120 H12B 109.5
C119 C120 H12C 109.5
H12A C120 H12C 109.5
H12B C120 H12C 109.5
O201 C201 N201 120.5(3)
O201 C201 C202 124.0(3)
N201 C201 C202 115.5(3)
C201 N201 C209 123.4(3)
C201 N201 H201 119(2)
C209 N201 H201 118(2)
C201 C202 C203 115.8(3)
C201 C202 H20D 108.3
C203 C202 H20D 108.3
C201 C202 H20E 108.3
C203 C202 H20E 108.3
H20D C202 H20E 107.4
C204 C203 C207 111.5(2)
C204 C203 C202 112.3(2)
C207 C203 C202 108.0(2)
C204 C203 H203 108.3
C207 C203 H203 108.3
C202 C203 H203 108.3
C205 C204 C203 113.2(3)
C205 C204 H20F 108.9
C203 C204 H20F 108.9
C205 C204 H20G 108.9
C203 C204 H20G 108.9
H20F C204 H20G 107.8
C206 C205 C208 118.2(3)
C206 C205 C204 124.2(4)
C208 C205 C204 117.6(3)
C205 C206 H20H 120.0
C205 C206 H20I 120.0
H20H C206 H20I 120.0
C203 C207 H20J 109.5
C203 C207 H20K 109.5
H20J C207 H20K 109.5
C203 C207 H20L 109.5
H20J C207 H20L 109.5
H20K C207 H20L 109.5
N208 C208 C205 178.6(5)
N210 C209 N201 122.3(3)
N210 C209 S217 117.0(2)
N201 C209 S217 120.7(2)
C209 N210 C211 109.7(2)
C216 C211 C212 118.5(3)
C216 C211 N210 115.0(2)
C212 C211 N210 126.5(3)
C213 C212 C211 119.7(3)
C213 C212 H212 120.2
C211 C212 H212 120.2
C212 C213 C214 120.8(3)
C212 C213 H213 119.6
C214 C213 H213 119.6
O218 C214 C215 124.1(3)
O218 C214 C213 115.0(2)
C215 C214 C213 121.0(3)
C214 C215 C216 117.1(3)
C214 C215 H215 121.4
C216 C215 H215 121.4
C211 C216 C215 122.9(3)
C211 C216 S217 110.2(2)
C215 C216 S217 126.9(2)
C216 S217 C209 88.17(13)
C214 O218 C219 117.6(2)
O218 C219 C220 107.2(2)
O218 C219 H21A 110.3
C220 C219 H21A 110.3
O218 C219 H21B 110.3
C220 C219 H21B 110.3
H21A C219 H21B 108.5
C219 C220 H22A 109.5
C219 C220 H22B 109.5
H22A C220 H22B 109.5
C219 C220 H22C 109.5
H22A C220 H22C 109.5
H22B C220 H22C 109.5
O301 C301 N301 120.5(3)
O301 C301 C302 122.7(3)
N301 C301 C302 116.7(3)
C301 N301 C309 124.1(3)
C301 N301 H301 120(2)
C309 N301 H301 116(2)
C301 C302 C303 111.6(2)
C301 C302 H30A 109.3
C303 C302 H30A 109.3
C301 C302 H30B 109.3
C303 C302 H30B 109.3
H30A C302 H30B 108.0
C307 C303 C302 111.7(2)
C307 C303 C304 111.0(2)
C302 C303 C304 109.0(2)
C307 C303 H303 108.3
C302 C303 H303 108.3
C304 C303 H303 108.3
C305 C304 C303 113.2(2)
C305 C304 H30C 108.9
C303 C304 H30C 108.9
C305 C304 H30D 108.9
C303 C304 H30D 108.9
H30C C304 H30D 107.8
C306 C305 C308 119.0(3)
C306 C305 C304 125.5(3)
C308 C305 C304 115.5(3)
C305 C306 H30E 120.0
C305 C306 H30F 120.0
H30E C306 H30F 120.0
C303 C307 H30G 109.5
C303 C307 H30H 109.5
H30G C307 H30H 109.5
C303 C307 H30I 109.5
H30G C307 H30I 109.5
H30H C307 H30I 109.5
N308 C308 C305 177.1(4)
N310 C309 N301 120.5(3)
N310 C309 S317 116.9(2)
N301 C309 S317 122.5(2)
C309 N310 C311 109.6(2)
C316 C311 C312 119.6(3)
C316 C311 N310 115.5(2)
C312 C311 N310 124.9(3)
C313 C312 C311 119.0(3)
C313 C312 H312 120.5
C311 C312 H312 120.5
C312 C313 C314 121.2(3)
C312 C313 H313 119.4
C314 C313 H313 119.4
O318 C314 C315 125.2(3)
O318 C314 C313 113.8(2)
C315 C314 C313 121.0(3)
C314 C315 C316 116.9(3)
C314 C315 H315 121.5
C316 C315 H315 121.5
C311 C316 C315 122.3(3)
C311 C316 S317 109.8(2)
C315 C316 S317 127.9(2)
C316 S317 C309 88.20(13)
C314 O318 C319 118.1(2)
O318 C319 C320 106.9(2)
O318 C319 H31A 110.3
C320 C319 H31A 110.3
O318 C319 H31B 110.3
C320 C319 H31B 110.3
H31A C319 H31B 108.6
C319 C320 H32A 109.5
C319 C320 H32B 109.5
H32A C320 H32B 109.5
C319 C320 H32C 109.5
H32A C320 H32C 109.5
H32B C320 H32C 109.5

loop_
_geom_bond_atom_site_label_1
_geom_bond_atom_site_label_2
_geom_bond_distance
C1 O1 1.227(4)
C1 N1 1.365(4)
C1 C2 1.500(4)
N1 C9 1.381(4)
N1 H1 0.82(3)
C2 C3 1.542(4)
C2 H2A 0.9900
C2 H2B 0.9900
C3 C7 1.516(4)
C3 C4 1.545(4)
C3 H3 1.0000
C4 C5 1.510(4)
C4 H4A 0.9900
C4 H4B 0.9900
C5 C6 1.316(5)
C5 C8 1.443(5)
C6 H6A 0.9500
C6 H6B 0.9500
C7 H7A 0.9800
C7 H7B 0.9800
C7 H7C 0.9800
N8 C8 1.147(5)
C9 N10 1.303(4)
C9 S17 1.756(3)
N10 C11 1.393(4)
C11 C12 1.390(4)
C11 C16 1.400(4)
C12 C13 1.373(4)
C12 H12 0.9500
C13 C14 1.400(4)
C13 H13 0.9500
C14 O18 1.364(3)
C14 C15 1.384(4)
C15 C16 1.399(4)
C15 H15 0.9500
C16 S17 1.748(3)
O18 C19 1.434(4)
C19 C20 1.509(4)
C19 H19A 0.9900
C19 H19B 0.9900
C20 H20A 0.9800
C20 H20B 0.9800
C20 H20C 0.9800
C101 O101 1.216(3)
C101 N101 1.377(4)
C101 C102 1.511(4)
N101 C109 1.375(3)
N101 H101 0.84(4)
C102 C103 1.523(4)
C102 H10A 0.9900
C102 H10B 0.9900
C103 C107 1.528(4)
C103 C104 1.538(4)
C103 H103 1.0000
C104 C105 1.517(4)
C104 H10C 0.9900
C104 H10D 0.9900
C105 C106 1.319(5)
C105 C108 1.448(5)
C106 H10E 0.9500
C106 H10F 0.9500
C107 H10G 0.9800
C107 H10H 0.9800
C107 H10I 0.9800
C108 N108 1.151(4)
C109 N110 1.299(3)
C109 S117 1.747(3)
N110 C111 1.394(3)
C111 C112 1.398(4)
C111 C116 1.399(4)
C112 C113 1.374(4)
C112 H112 0.9500
C113 C114 1.406(4)
C113 H113 0.9500
C114 O118 1.367(3)
C114 C115 1.380(4)
C115 C116 1.395(4)
C115 H115 0.9500
C116 S117 1.741(3)
O118 C119 1.442(3)
C119 C120 1.507(4)
C119 H11A 0.9900
C119 H11B 0.9900
C120 H12A 0.9800
C120 H12B 0.9800
C120 H12C 0.9800
C201 O201 1.221(3)
C201 N201 1.366(4)
C201 C202 1.502(4)
N201 C209 1.379(3)
N201 H201 0.82(3)
C202 C203 1.533(4)
C202 H20D 0.9900
C202 H20E 0.9900
C203 C204 1.524(4)
C203 C207 1.533(4)
C203 H203 1.0000
C204 C205 1.509(4)
C204 H20F 0.9900
C204 H20G 0.9900
C205 C206 1.310(5)
C205 C208 1.447(6)
C206 H20H 0.9500
C206 H20I 0.9500
C207 H20J 0.9800
C207 H20K 0.9800
C207 H20L 0.9800
N208 C208 1.147(5)
C209 N210 1.298(4)
C209 S217 1.752(3)
N210 C211 1.400(3)
C211 C216 1.394(4)
C211 C212 1.394(4)
C212 C213 1.377(4)
C212 H212 0.9500
C213 C214 1.404(4)
C213 H213 0.9500
C214 O218 1.372(3)
C214 C215 1.383(4)
C215 C216 1.397(4)
C215 H215 0.9500
C216 S217 1.736(3)
O218 C219 1.441(3)
C219 C220 1.507(4)
C219 H21A 0.9900
C219 H21B 0.9900
C220 H22A 0.9800
C220 H22B 0.9800
C220 H22C 0.9800
C301 O301 1.225(3)
C301 N301 1.367(4)
C301 C302 1.505(4)
N301 C309 1.382(4)
N301 H301 0.81(4)
C302 C303 1.539(4)
C302 H30A 0.9900
C302 H30B 0.9900
C303 C307 1.517(4)
C303 C304 1.543(4)
C303 H303 1.0000
C304 C305 1.506(4)
C304 H30C 0.9900
C304 H30D 0.9900
C305 C306 1.320(5)
C305 C308 1.446(5)
C306 H30E 0.9500
C306 H30F 0.9500
C307 H30G 0.9800
C307 H30H 0.9800
C307 H30I 0.9800
C308 N308 1.147(5)
C309 N310 1.301(4)
C309 S317 1.754(3)
N310 C311 1.400(3)
C311 C316 1.393(4)
C311 C312 1.395(4)
C312 C313 1.371(4)
C312 H312 0.9500
C313 C314 1.406(4)
C313 H313 0.9500
C314 O318 1.368(3)
C314 C315 1.388(4)
C315 C316 1.400(4)
C315 H315 0.9500
C316 S317 1.747(3)
O318 C319 1.435(4)
C319 C320 1.507(4)
C319 H31A 0.9900
C319 H31B 0.9900
C320 H32A 0.9800
C320 H32B 0.9800
C320 H32C 0.9800

loop_
_geom_hbond_atom_site_label_D
_geom_hbond_atom_site_label_H
_geom_hbond_atom_site_label_A
_geom_hbond_distance_DH
_geom_hbond_distance_HA
_geom_hbond_distance_DA
_geom_hbond_angle_DHA
N1 H1 N110 0.82(3) 2.19(4) 2.975(4) 161(3)
N101 H101 N10 0.84(4) 2.13(4) 2.958(3) 169(3)
N201 H201 N310 0.82(3) 2.18(3) 2.975(3) 164(3)
N301 H301 N210 0.81(4) 2.22(4) 3.011(4) 164(3)

loop_
_geom_torsion_atom_site_label_1
_geom_torsion_atom_site_label_2
_geom_torsion_atom_site_label_3
_geom_torsion_atom_site_label_4
_geom_torsion
O1 C1 N1 C9 -2.1(4)
C2 C1 N1 C9 175.3(3)
O1 C1 C2 C3 92.7(3)
N1 C1 C2 C3 -84.7(3)
C1 C2 C3 C7 -52.2(3)
C1 C2 C3 C4 -175.3(2)
C7 C3 C4 C5 64.3(3)
C2 C3 C4 C5 -171.9(2)
C3 C4 C5 C6 -107.4(4)
C3 C4 C5 C8 70.8(4)
C1 N1 C9 N10 -179.2(3)
C1 N1 C9 S17 1.0(4)
N1 C9 N10 C11 179.4(3)
S17 C9 N10 C11 -0.7(3)
C9 N10 C11 C12 -179.8(3)
C9 N10 C11 C16 1.1(3)
N10 C11 C12 C13 -177.4(3)
C16 C11 C12 C13 1.7(4)
C11 C12 C13 C14 -0.5(4)
C12 C13 C14 O18 178.7(3)
C12 C13 C14 C15 -1.3(4)
O18 C14 C15 C16 -178.3(3)
C13 C14 C15 C16 1.7(4)
C14 C15 C16 C11 -0.4(4)
C14 C15 C16 S17 178.3(2)
C12 C11 C16 C15 -1.3(4)
N10 C11 C16 C15 177.8(3)
C12 C11 C16 S17 179.8(2)
N10 C11 C16 S17 -1.0(3)
C15 C16 S17 C9 -178.3(3)
C11 C16 S17 C9 0.5(2)
N10 C9 S17 C16 0.1(2)
N1 C9 S17 C16 180.0(2)
C15 C14 O18 C19 -0.8(4)
C13 C14 O18 C19 179.2(3)
C14 O18 C19 C20 -179.1(3)
O101 C101 N101 C109 -1.2(4)
C102 C101 N101 C109 178.6(3)
O101 C101 C102 C103 -1.7(4)
N101 C101 C102 C103 178.4(2)
C101 C102 C103 C107 -171.3(2)
C101 C102 C103 C104 65.8(3)
C102 C103 C104 C105 -179.1(2)
C107 C103 C104 C105 59.5(3)
C103 C104 C105 C106 -136.7(3)
C103 C104 C105 C108 42.5(4)
C101 N101 C109 N110 179.7(3)
C101 N101 C109 S117 -0.6(4)
N101 C109 N110 C111 178.4(2)
S117 C109 N110 C111 -1.4(3)
C109 N110 C111 C112 -177.0(3)
C109 N110 C111 C116 1.0(4)
N110 C111 C112 C113 179.3(3)
C116 C111 C112 C113 1.3(4)
C111 C112 C113 C114 -0.7(5)
C112 C113 C114 O118 180.0(3)
C112 C113 C114 C115 -0.4(5)
O118 C114 C115 C116 -179.5(3)
C113 C114 C115 C116 0.9(4)
C114 C115 C116 C111 -0.3(4)
C114 C115 C116 S117 -178.8(2)
N110 C111 C116 C115 -179.0(3)
C112 C111 C116 C115 -0.8(4)
N110 C111 C116 S117 -0.3(3)
C112 C111 C116 S117 177.9(2)
C115 C116 S117 C109 178.2(3)
C111 C116 S117 C109 -0.4(2)
N110 C109 S117 C116 1.1(2)
N101 C109 S117 C116 -178.7(2)
C115 C114 O118 C119 3.0(4)
C113 C114 O118 C119 -177.4(3)
C114 O118 C119 C120 171.8(2)
O201 C201 N201 C209 -3.1(5)
C202 C201 N201 C209 174.7(3)
O201 C201 C202 C203 -42.0(5)
N201 C201 C202 C203 140.2(3)
C201 C202 C203 C204 66.1(3)
C201 C202 C203 C207 -170.6(2)
C207 C203 C204 C205 62.1(4)
C202 C203 C204 C205 -176.6(3)
C203 C204 C205 C206 -128.2(4)
C203 C204 C205 C208 50.7(4)
C201 N201 C209 N210 -178.1(3)
C201 N201 C209 S217 0.3(4)
N201 C209 N210 C211 178.2(2)
S217 C209 N210 C211 -0.2(3)
C209 N210 C211 C216 -0.1(4)
C209 N210 C211 C212 179.5(3)
C216 C211 C212 C213 -1.2(4)
N210 C211 C212 C213 179.1(3)
C211 C212 C213 C214 1.4(4)
C212 C213 C214 O218 178.3(3)
C212 C213 C214 C215 -0.5(5)
O218 C214 C215 C216 -179.2(3)
C213 C214 C215 C216 -0.4(4)
C212 C211 C216 C215 0.2(5)
N210 C211 C216 C215 179.9(3)
C212 C211 C216 S217 -179.3(2)
N210 C211 C216 S217 0.4(3)
C214 C215 C216 C211 0.6(5)
C214 C215 C216 S217 -180.0(2)
C211 C216 S217 C209 -0.4(2)
C215 C216 S217 C209 -179.9(3)
N210 C209 S217 C216 0.4(2)
N201 C209 S217 C216 -178.1(2)
C215 C214 O218 C219 7.6(4)
C213 C214 O218 C219 -171.1(3)
C214 O218 C219 C220 172.2(3)
O301 C301 N301 C309 3.4(4)
C302 C301 N301 C309 -175.9(3)
O301 C301 C302 C303 -71.2(4)
N301 C301 C302 C303 108.0(3)
C301 C302 C303 C307 -61.1(3)
C301 C302 C303 C304 175.9(2)
C307 C303 C304 C305 64.1(3)
C302 C303 C304 C305 -172.5(3)
C303 C304 C305 C306 -102.5(4)
C303 C304 C305 C308 77.2(4)
C301 N301 C309 N310 175.5(3)
C301 N301 C309 S317 -4.5(4)
N301 C309 N310 C311 -179.0(2)
S317 C309 N310 C311 1.0(3)
C309 N310 C311 C316 -1.6(3)
C309 N310 C311 C312 178.2(3)
C316 C311 C312 C313 -0.8(4)
N310 C311 C312 C313 179.3(3)
C311 C312 C313 C314 -0.9(4)
C312 C313 C314 O318 -178.0(3)
C312 C313 C314 C315 2.0(4)
O318 C314 C315 C316 178.6(3)
C313 C314 C315 C316 -1.4(4)
C312 C311 C316 C315 1.4(4)
N310 C311 C316 C315 -178.7(3)
C312 C311 C316 S317 -178.3(2)
N310 C311 C316 S317 1.5(3)
C314 C315 C316 C311 -0.3(4)
C314 C315 C316 S317 179.4(2)
C311 C316 S317 C309 -0.8(2)
C315 C316 S317 C309 179.5(3)
N310 C309 S317 C316 -0.2(2)
N301 C309 S317 C316 179.9(2)
C315 C314 O318 C319 -1.3(4)
C313 C314 O318 C319 178.7(3)
C314 O318 C319 C320 -178.2(2)
